data_7211558
loop_
_publ_author_name
'Chung, Dae Sung'
'Park, Jong Won'
'Park, Jong-Hwa'
'Moon, Dohyun'
'Kim, Ghyung Hwa'
'Lee, Heung-Soo'
'Lee, Dong Hoon'
'Shim, Hong-Ku'
'Kwon, Soon-Ki'
'Park, Chan Eon'

_publ_section_title
;
 High mobility organic single crystal transistors based on soluble
 triisopropylsilylethynyl anthracene derivatives
;
_journal_issue 3
_journal_name_full 'Journal of Materials Chemistry'
_journal_page_first 524
_journal_paper_doi 10.1039/b910226d
_journal_volume 20
_journal_year 2010
_chemical_formula_moiety 'C26 H29 S2 Si'
_chemical_formula_sum 'C52 H58 S4 Si2'
_chemical_formula_weight 867.40
_chemical_name_systematic
;
?
;
_space_group_IT_number 2
_symmetry_cell_setting triclinic
_symmetry_space_group_name_Hall '-P 1'
_symmetry_space_group_name_H-M 'P -1'
_atom_sites_solution_hydrogens geom
_atom_sites_solution_primary direct
_atom_sites_solution_secondary difmap
_audit_creation_method SHELXL-97
_cell_angle_alpha 81.48(3)
_cell_angle_beta 85.50(3)
_cell_angle_gamma 87.63(3)
_cell_formula_units_Z 1
_cell_length_a 8.2340(16)
_cell_length_b 11.958(2)
_cell_length_c 12.198(2)
_cell_measurement_reflns_used 22417
_cell_measurement_temperature 100(2)
_cell_measurement_theta_max 33.78
_cell_measurement_theta_min 2.73
_cell_volume 1183.6(4)
_computing_cell_refinement HKL2000
_computing_data_collection 'PAL ADSC Quantum-210 ADX Program'
_computing_data_reduction HKL2000
_computing_molecular_graphics 'Diamond 3.2'
_computing_publication_material WinGX
_computing_structure_refinement 'Bruker SHELXTL'
_computing_structure_solution 'Bruker SHELXTL'
_diffrn_ambient_temperature 100(2)
_diffrn_measured_fraction_theta_full 0.908
_diffrn_measured_fraction_theta_max 0.908
_diffrn_measurement_device_type 'CCD area detector'
_diffrn_measurement_method 'omega scan'
_diffrn_radiation_monochromator 'Si(111) double crystal monochromator'
_diffrn_radiation_source 'Fixed gap multiple wiggler beamline'
_diffrn_radiation_type synchrotron
_diffrn_radiation_wavelength 0.75000
_diffrn_reflns_av_R_equivalents 0.0347
_diffrn_reflns_av_sigmaI/netI 0.0385
_diffrn_reflns_limit_h_max 9
_diffrn_reflns_limit_h_min -9
_diffrn_reflns_limit_k_max 13
_diffrn_reflns_limit_k_min -13
_diffrn_reflns_limit_l_max 14
_diffrn_reflns_limit_l_min -14
_diffrn_reflns_number 7087
_diffrn_reflns_theta_full 26.00
_diffrn_reflns_theta_max 26.00
_diffrn_reflns_theta_min 2.73
_exptl_absorpt_coefficient_mu 0.286
_exptl_absorpt_correction_T_max 0.9915
_exptl_absorpt_correction_T_min 0.9398
_exptl_absorpt_correction_type empirical
_exptl_absorpt_process_details 'HKL2000 Scalepack'
_exptl_crystal_colour red
_exptl_crystal_density_diffrn 1.217
_exptl_crystal_density_method 'not measured'
_exptl_crystal_description plate
_exptl_crystal_F_000 462
_exptl_crystal_size_max 0.22
_exptl_crystal_size_mid 0.03
_exptl_crystal_size_min 0.03
_refine_diff_density_max 0.341
_refine_diff_density_min -0.248
_refine_diff_density_rms 0.043
_refine_ls_extinction_method none
_refine_ls_goodness_of_fit_ref 1.040
_refine_ls_hydrogen_treatment constr
_refine_ls_matrix_type full
_refine_ls_number_parameters 269
_refine_ls_number_reflns 3595
_refine_ls_number_restraints 0
_refine_ls_restrained_S_all 1.040
_refine_ls_R_factor_all 0.0538
_refine_ls_R_factor_gt 0.0517
_refine_ls_shift/su_max 0.000
_refine_ls_shift/su_mean 0.000
_refine_ls_structure_factor_coef Fsqd
_refine_ls_weighting_details 'calc w=1/[\s^2^(Fo^2^)+(0.0998P)^2^+0.3577P] where P=(Fo^2^+2Fc^2^)/3'
_refine_ls_weighting_scheme calc
_refine_ls_wR_factor_gt 0.1513
_refine_ls_wR_factor_ref 0.1540
_reflns_number_gt 3392
_reflns_number_total 3595
_reflns_threshold_expression >2sigma(I)
_cod_data_source_file b910226d.txt
_cod_data_source_block bt
_cod_depositor_comments
;
The following automatic conversions were performed:

'_symmetry_cell_setting' value 'Triclinic' changed to 'triclinic'
according to /home/saulius/struct/CIF-dictionaries/cif_core.dic
dictionary named 'cif_core.dic' version 2.4.2 from 2011-04-26.

Automatic conversion script
Id: cif_fix_values 1891 2012-01-12 08:04:46Z andrius 
;
_cod_original_sg_symbol_H-M P-1
_cod_database_code 7211558

loop_
_symmetry_equiv_pos_as_xyz
'x, y, z'
'-x, -y, -z'

loop_
_atom_site_label
_atom_site_type_symbol
_atom_site_fract_x
_atom_site_fract_y
_atom_site_fract_z
_atom_site_U_iso_or_equiv
_atom_site_adp_type
_atom_site_occupancy
_atom_site_symmetry_multiplicity
_atom_site_calc_flag
_atom_site_refinement_flags
_atom_site_disorder_assembly
_atom_site_disorder_group
Si1 Si 0.82125(7) 0.26232(5) 0.86445(4) 0.0495(2) Uani 1 1 d . . .
S1 S 0.29699(7) 0.20770(4) 0.34584(4) 0.0519(2) Uani 1 1 d . A .
C1 C 0.7021(2) 0.12655(15) 0.51387(15) 0.0425(4) Uani 1 1 d . . .
H1 H 0.6789 0.1688 0.5736 0.051 Uiso 1 1 calc R . .
C2 C 0.5895(2) 0.12805(15) 0.43629(16) 0.0422(4) Uani 1 1 d . . .
C3 C 0.6259(3) 0.06460(17) 0.34719(17) 0.0480(5) Uani 1 1 d . . .
H3 H 0.5494 0.0649 0.2928 0.058 Uiso 1 1 calc R . .
C4 C 0.7678(3) 0.00367(16) 0.33825(16) 0.0456(5) Uani 1 1 d . . .
H4 H 0.7886 -0.0378 0.2777 0.055 Uiso 1 1 calc R . .
C5 C 0.8865(2) 0.00052(14) 0.41794(15) 0.0392(4) Uani 1 1 d . . .
C6 C 0.8515(2) 0.06411(14) 0.50785(14) 0.0389(4) Uani 1 1 d . . .
C7 C 0.9666(2) 0.06310(14) 0.58888(15) 0.0395(4) Uani 1 1 d . . .
C8 C 0.4356(2) 0.19346(16) 0.44695(16) 0.0437(5) Uani 1 1 d . . .
C9 C 0.3760(3) 0.24884(19) 0.53286(19) 0.0548(5) Uani 1 1 d . . .
H9 H 0.4337 0.2513 0.5969 0.066 Uiso 1 1 calc R . .
C10 C 0.2222(3) 0.30164(18) 0.51811(19) 0.0543(5) Uani 1 1 d . A .
H10 H 0.1658 0.3429 0.5709 0.065 Uiso 1 1 calc R . .
C11 C 0.1619(3) 0.28742(16) 0.41969(17) 0.0472(5) Uani 1 1 d . . .
S2A S -0.06420(12) 0.30446(8) 0.26344(7) 0.0708(4) Uani 0.663(3) 1 d P A 1
C12A C 0.0056(3) 0.32904(17) 0.38059(18) 0.0515(5) Uani 0.663(3) 1 d P A 1
C13A C -0.11869(17) 0.39978(12) 0.44294(13) 0.0740(6) Uani 0.663(3) 1 d P A 1
H13A H -0.1092 0.4258 0.5120 0.089 Uiso 0.663(3) 1 calc PR A 1
C14A C -0.2546(4) 0.4182(2) 0.3726(3) 0.0822(9) Uani 0.663(3) 1 d P A 1
H14A H -0.3505 0.4599 0.3922 0.099 Uiso 0.663(3) 1 calc PR A 1
C15A C -0.2363(4) 0.3734(3) 0.2802(3) 0.0858(9) Uani 0.663(3) 1 d P A 1
H15A H -0.3169 0.3807 0.2277 0.103 Uiso 0.663(3) 1 calc PR A 1
S2B S -0.11869(17) 0.39978(12) 0.44294(13) 0.0740(6) Uani 0.337(3) 1 d P A 2
C12B C 0.0056(3) 0.32904(17) 0.38059(18) 0.0515(5) Uani 0.337(3) 1 d P A 2
C13B C -0.06420(12) 0.30446(8) 0.26344(7) 0.0708(4) Uani 0.337(3) 1 d P A 2
H13B H -0.0193 0.2641 0.2062 0.085 Uiso 0.337(3) 1 calc PR A 2
C14B C -0.2363(4) 0.3734(3) 0.2802(3) 0.0858(9) Uani 0.337(3) 1 d P A 2
H14B H -0.3169 0.3807 0.2277 0.103 Uiso 0.337(3) 1 calc PR A 2
C15B C -0.2546(4) 0.4182(2) 0.3726(3) 0.0822(9) Uani 0.337(3) 1 d P A 2
H15B H -0.3505 0.4599 0.3922 0.099 Uiso 0.337(3) 1 calc PR A 2
C16 C 0.9307(2) 0.12844(16) 0.67789(16) 0.0441(5) Uani 1 1 d . . .
C17 C 0.8957(3) 0.18442(18) 0.75088(17) 0.0501(5) Uani 1 1 d . . .
C18 C 0.7631(3) 0.4107(2) 0.7998(2) 0.0663(6) Uani 1 1 d . . .
H18 H 0.8642 0.4413 0.7569 0.080 Uiso 1 1 calc R . .
C19 C 0.6362(4) 0.4183(3) 0.7164(3) 0.0917(9) Uani 1 1 d . . .
H19A H 0.5300 0.3988 0.7550 0.138 Uiso 1 1 calc R . .
H19B H 0.6660 0.3655 0.6634 0.138 Uiso 1 1 calc R . .
H19C H 0.6299 0.4956 0.6764 0.138 Uiso 1 1 calc R . .
C20 C 0.7185(6) 0.4909(3) 0.8858(3) 0.1112(13) Uani 1 1 d . . .
H20A H 0.6999 0.5677 0.8473 0.167 Uiso 1 1 calc R . .
H20B H 0.8079 0.4905 0.9343 0.167 Uiso 1 1 calc R . .
H20C H 0.6191 0.4655 0.9305 0.167 Uiso 1 1 calc R . .
C21 C 0.9941(3) 0.2701(2) 0.9547(2) 0.0654(6) Uani 1 1 d . . .
H21 H 0.9521 0.3141 1.0152 0.078 Uiso 1 1 calc R . .
C22 C 1.1355(4) 0.3354(3) 0.8905(3) 0.0998(11) Uani 1 1 d . . .
H22A H 1.2229 0.3388 0.9399 0.150 Uiso 1 1 calc R . .
H22B H 1.0976 0.4123 0.8625 0.150 Uiso 1 1 calc R . .
H22C H 1.1767 0.2970 0.8279 0.150 Uiso 1 1 calc R . .
C23 C 1.0532(5) 0.1545(3) 1.0113(3) 0.0959(10) Uani 1 1 d . . .
H23A H 1.0988 0.1095 0.9547 0.144 Uiso 1 1 calc R . .
H23B H 0.9614 0.1153 1.0542 0.144 Uiso 1 1 calc R . .
H23C H 1.1373 0.1647 1.0612 0.144 Uiso 1 1 calc R . .
C24 C 0.6522(4) 0.1743(3) 0.9411(2) 0.0818(8) Uani 1 1 d . . .
H24 H 0.7107 0.1033 0.9727 0.098 Uiso 1 1 calc R . .
C25 C 0.5740(5) 0.2181(4) 1.0431(3) 0.1068(12) Uani 1 1 d . . .
H25A H 0.5223 0.2926 1.0214 0.160 Uiso 1 1 calc R . .
H25B H 0.6575 0.2248 1.0946 0.160 Uiso 1 1 calc R . .
H25C H 0.4915 0.1655 1.0796 0.160 Uiso 1 1 calc R . .
C26 C 0.5347(5) 0.1329(4) 0.8698(3) 0.1104(13) Uani 1 1 d . . .
H26A H 0.4547 0.0854 0.9169 0.166 Uiso 1 1 calc R . .
H26B H 0.5940 0.0884 0.8174 0.166 Uiso 1 1 calc R . .
H26C H 0.4784 0.1977 0.8286 0.166 Uiso 1 1 calc R . .

loop_
_atom_site_aniso_label
_atom_site_aniso_U_11
_atom_site_aniso_U_22
_atom_site_aniso_U_33
_atom_site_aniso_U_23
_atom_site_aniso_U_13
_atom_site_aniso_U_12
Si1 0.0526(4) 0.0557(4) 0.0448(3) -0.0265(3) -0.0002(2) 0.0077(3)
S1 0.0491(4) 0.0588(4) 0.0501(3) -0.0169(2) -0.0094(2) 0.0141(2)
C1 0.0417(11) 0.0431(10) 0.0448(10) -0.0162(8) -0.0005(8) 0.0058(8)
C2 0.0410(11) 0.0404(9) 0.0464(10) -0.0117(8) -0.0023(8) 0.0040(8)
C3 0.0466(12) 0.0522(11) 0.0485(11) -0.0170(8) -0.0103(8) 0.0079(9)
C4 0.0486(12) 0.0482(10) 0.0439(10) -0.0201(8) -0.0068(8) 0.0075(9)
C5 0.0411(11) 0.0375(9) 0.0407(9) -0.0130(7) -0.0018(7) 0.0037(7)
C6 0.0411(11) 0.0359(9) 0.0411(9) -0.0123(7) -0.0017(8) 0.0031(7)
C7 0.0430(12) 0.0381(9) 0.0393(9) -0.0153(7) -0.0004(7) 0.0042(8)
C8 0.0409(12) 0.0426(10) 0.0492(10) -0.0125(8) -0.0063(8) 0.0068(8)
C9 0.0482(13) 0.0626(12) 0.0581(12) -0.0233(10) -0.0119(9) 0.0136(10)
C10 0.0477(13) 0.0566(12) 0.0622(13) -0.0245(10) -0.0048(9) 0.0131(9)
C11 0.0430(12) 0.0429(10) 0.0559(11) -0.0096(8) -0.0048(9) 0.0076(8)
S2A 0.0667(7) 0.0851(7) 0.0656(6) -0.0250(4) -0.0201(4) 0.0185(5)
C12A 0.0474(13) 0.0450(10) 0.0616(12) -0.0055(9) -0.0081(9) 0.0033(9)
C13A 0.0552(9) 0.0736(9) 0.0984(11) -0.0296(7) -0.0162(7) 0.0191(6)
C14A 0.0529(17) 0.0685(16) 0.125(3) -0.0139(16) -0.0132(15) 0.0158(12)
C15A 0.075(2) 0.0860(19) 0.098(2) 0.0009(16) -0.0450(17) -0.0016(15)
S2B 0.0552(9) 0.0736(9) 0.0984(11) -0.0296(7) -0.0162(7) 0.0191(6)
C12B 0.0474(13) 0.0450(10) 0.0616(12) -0.0055(9) -0.0081(9) 0.0033(9)
C13B 0.0667(7) 0.0851(7) 0.0656(6) -0.0250(4) -0.0201(4) 0.0185(5)
C14B 0.075(2) 0.0860(19) 0.098(2) 0.0009(16) -0.0450(17) -0.0016(15)
C15B 0.0529(17) 0.0685(16) 0.125(3) -0.0139(16) -0.0132(15) 0.0158(12)
C16 0.0418(11) 0.0485(10) 0.0452(10) -0.0192(8) -0.0047(8) 0.0078(8)
C17 0.0470(12) 0.0577(12) 0.0504(11) -0.0255(9) -0.0042(9) 0.0074(9)
C18 0.0725(17) 0.0609(13) 0.0677(15) -0.0236(11) -0.0014(12) 0.0147(12)
C19 0.087(2) 0.089(2) 0.099(2) -0.0079(17) -0.0253(17) 0.0201(17)
C20 0.167(4) 0.0704(18) 0.098(2) -0.0392(17) 0.006(2) 0.037(2)
C21 0.0739(17) 0.0718(14) 0.0579(13) -0.0323(11) -0.0147(11) 0.0118(12)
C22 0.076(2) 0.111(3) 0.120(3) -0.031(2) -0.0234(19) -0.0134(19)
C23 0.099(3) 0.097(2) 0.095(2) -0.0200(18) -0.0334(19) 0.0248(19)
C24 0.077(2) 0.104(2) 0.0676(16) -0.0291(15) 0.0138(14) -0.0139(16)
C25 0.102(3) 0.152(3) 0.0676(19) -0.034(2) 0.0272(18) -0.018(2)
C26 0.091(3) 0.147(3) 0.101(2) -0.041(2) 0.012(2) -0.045(2)

loop_
_atom_type_symbol
_atom_type_description
_atom_type_scat_dispersion_real
_atom_type_scat_dispersion_imag
_atom_type_scat_source
C C 0.0033 0.0016 'International Tables Vol C Tables 4.2.6.8 and 6.1.1.4'
H H 0.0000 0.0000 'International Tables Vol C Tables 4.2.6.8 and 6.1.1.4'
Si Si 0.0817 0.0704 'International Tables Vol C Tables 4.2.6.8 and 6.1.1.4'
S S 0.1246 0.1234 'International Tables Vol C Tables 4.2.6.8 and 6.1.1.4'

loop_
_geom_angle_atom_site_label_1
_geom_angle_atom_site_label_2
_geom_angle_atom_site_label_3
_geom_angle
_geom_angle_site_symmetry_1
C17 Si1 C21 108.00(11) .
C17 Si1 C24 104.37(12) .
C21 Si1 C24 111.42(14) .
C17 Si1 C18 107.32(11) .
C21 Si1 C18 108.56(12) .
C24 Si1 C18 116.72(15) .
C11 S1 C8 92.77(10) .
C2 C1 C6 122.23(17) .
C1 C2 C3 118.31(18) .
C1 C2 C8 120.05(17) .
C3 C2 C8 121.63(18) .
C4 C3 C2 121.35(19) .
C3 C4 C5 121.38(18) .
C7 C5 C4 122.37(16) 2_756
C7 C5 C6 119.78(17) 2_756
C4 C5 C6 117.85(17) .
C1 C6 C7 121.60(16) .
C1 C6 C5 118.88(17) .
C7 C6 C5 119.52(17) .
C5 C7 C6 120.70(16) 2_756
C5 C7 C16 120.42(17) 2_756
C6 C7 C16 118.88(17) .
C9 C8 C2 128.44(18) .
C9 C8 S1 109.60(15) .
C2 C8 S1 121.94(15) .
C8 C9 C10 114.15(19) .
C11 C10 C9 113.02(19) .
C10 C11 C12A 126.8(2) .
C10 C11 S1 110.46(16) .
C12A C11 S1 122.77(17) .
C15A S2A C12A 95.23(15) .
C11 C12A C13A 124.84(19) .
C11 C12A S2A 124.61(18) .
C13A C12A S2A 110.54(15) .
C14A C13A C12A 104.33(18) .
C15A C14A C13A 115.7(2) .
C14A C15A S2A 114.2(2) .
C17 C16 C7 177.8(2) .
C16 C17 Si1 173.87(19) .
C19 C18 C20 110.9(3) .
C19 C18 Si1 115.13(19) .
C20 C18 Si1 113.3(2) .
C22 C21 C23 110.8(3) .
C22 C21 Si1 111.4(2) .
C23 C21 Si1 113.5(2) .
C26 C24 C25 114.5(3) .
C26 C24 Si1 115.6(2) .
C25 C24 Si1 115.0(2) .

loop_
_geom_bond_atom_site_label_1
_geom_bond_atom_site_label_2
_geom_bond_distance
_geom_bond_site_symmetry_2
Si1 C17 1.834(2) .
Si1 C21 1.880(3) .
Si1 C24 1.883(3) .
Si1 C18 1.891(3) .
S1 C11 1.723(2) .
S1 C8 1.731(2) .
C1 C2 1.373(3) .
C1 C6 1.415(3) .
C2 C3 1.422(3) .
C2 C8 1.469(3) .
C3 C4 1.357(3) .
C4 C5 1.427(3) .
C5 C7 1.406(3) 2_756
C5 C6 1.429(2) .
C6 C7 1.420(3) .
C7 C5 1.406(3) 2_756
C7 C16 1.435(2) .
C8 C9 1.370(3) .
C9 C10 1.404(3) .
C10 C11 1.370(3) .
C11 C12A 1.450(3) .
S2A C15A 1.624(4) .
S2A C12A 1.651(2) .
C12A C13A 1.529(3) .
C13A C14A 1.453(3) .
C14A C15A 1.313(5) .
C16 C17 1.202(3) .
C18 C19 1.506(4) .
C18 C20 1.536(3) .
C21 C22 1.526(5) .
C21 C23 1.529(4) .
C24 C26 1.495(4) .
C24 C25 1.509(4) .
